data_4102488
loop_
_publ_author_name
'Shunsuke Chiba'
'Line Zhang'
'Jian-Yuan Lee'

_publ_contact_author
;
Dr Shunsuke Chiba
Division of Chemistry and Biological Chemistry
School of Physical and Mathematical Sciences
Nanyang Technological University
21 Nanyang Link
Singapore 637371
Singapore
;
_publ_contact_author_email shunsuke@ntu.edu.sg
_publ_contact_author_fax '+65 6791 1961'
_publ_contact_author_phone '+65 6513 8013'
_publ_section_title
;
 Copper-Catalyzed Synthesis of Azaspirocyclohexadienones from
 \a-Azido-N-arylamides under an Oxygen Atmosphere
;
_journal_name_full 'Journal of the American Chemical Society'
_journal_page_first 7266
_journal_page_last 7267
_journal_paper_doi 10.1021/ja1027327
_journal_volume 132
_journal_year 2010
_chemical_formula_moiety 'C17 H16 N2 O2'
_chemical_formula_sum 'C17 H16 N2 O2'
_chemical_formula_weight 280.32
_chemical_name_systematic
; 
 ? 
;
_space_group_IT_number 61
_symmetry_cell_setting orthorhombic
_symmetry_space_group_name_Hall '-P 2ac 2ab'
_symmetry_space_group_name_H-M 'P b c a'
_atom_sites_solution_hydrogens geom
_atom_sites_solution_primary direct
_atom_sites_solution_secondary difmap
_audit_creation_method SHELXL-97
_cell_angle_alpha 90.00
_cell_angle_beta 90.00
_cell_angle_gamma 90.00
_cell_formula_units_Z 8
_cell_length_a 14.4572(6)
_cell_length_b 8.1856(3)
_cell_length_c 24.7724(12)
_cell_measurement_reflns_used 2652
_cell_measurement_temperature 173(2)
_cell_measurement_theta_max 22.07
_cell_measurement_theta_min 2.82
_cell_volume 2931.6(2)
_computing_cell_refinement 'Bruker SAINT'
_computing_data_collection 'Bruker APEX2'
_computing_data_reduction 'Bruker SAINT'
_computing_molecular_graphics 'Bruker SHELXTL'
_computing_publication_material 'Bruker SHELXTL'
_computing_structure_refinement 'SHELXL-97 (Sheldrick, 2008)'
_computing_structure_solution 'SHELXS-97 (Sheldrick, 2008)'
_diffrn_ambient_temperature 173(2)
_diffrn_measured_fraction_theta_full 0.993
_diffrn_measured_fraction_theta_max 0.993
_diffrn_measurement_device_type 'Bruker APEX-II CCD'
_diffrn_measurement_method '\f and \w scans'
_diffrn_radiation_monochromator graphite
_diffrn_radiation_source 'fine-focus sealed tube'
_diffrn_radiation_type MoK\a
_diffrn_radiation_wavelength 0.71073
_diffrn_reflns_av_R_equivalents 0.0693
_diffrn_reflns_av_sigmaI/netI 0.0558
_diffrn_reflns_limit_h_max 20
_diffrn_reflns_limit_h_min -19
_diffrn_reflns_limit_k_max 11
_diffrn_reflns_limit_k_min -11
_diffrn_reflns_limit_l_max 35
_diffrn_reflns_limit_l_min -28
_diffrn_reflns_number 26392
_diffrn_reflns_theta_full 30.67
_diffrn_reflns_theta_max 30.67
_diffrn_reflns_theta_min 1.64
_exptl_absorpt_coefficient_mu 0.085
_exptl_absorpt_correction_T_max 0.9833
_exptl_absorpt_correction_T_min 0.9702
_exptl_absorpt_correction_type multi-scan
_exptl_absorpt_process_details sadabs
_exptl_crystal_colour colourless
_exptl_crystal_density_diffrn 1.270
_exptl_crystal_density_method 'not measured'
_exptl_crystal_description block
_exptl_crystal_F_000 1184
_exptl_crystal_size_max 0.36
_exptl_crystal_size_mid 0.34
_exptl_crystal_size_min 0.20
_refine_diff_density_max 0.323
_refine_diff_density_min -0.352
_refine_diff_density_rms 0.100
_refine_ls_extinction_method none
_refine_ls_goodness_of_fit_ref 1.040
_refine_ls_hydrogen_treatment constr
_refine_ls_matrix_type full
_refine_ls_number_parameters 193
_refine_ls_number_reflns 4508
_refine_ls_number_restraints 0
_refine_ls_restrained_S_all 1.040
_refine_ls_R_factor_all 0.1099
_refine_ls_R_factor_gt 0.0579
_refine_ls_shift/su_max 0.000
_refine_ls_shift/su_mean 0.000
_refine_ls_structure_factor_coef Fsqd
_refine_ls_weighting_details 'calc w=1/[\s^2^(Fo^2^)+(0.0894P)^2^+0.3503P] where P=(Fo^2^+2Fc^2^)/3'
_refine_ls_weighting_scheme calc
_refine_ls_wR_factor_gt 0.1458
_refine_ls_wR_factor_ref 0.1852
_reflns_number_gt 2698
_reflns_number_total 4508
_reflns_threshold_expression >2sigma(I)
_cod_data_source_file ja1027327_si_004.cif
_cod_data_source_block 4o_chiba29
_cod_database_code 4102488

loop_
_symmetry_equiv_pos_as_xyz
'x, y, z'
'-x+1/2, -y, z+1/2'
'-x, y+1/2, -z+1/2'
'x+1/2, -y+1/2, -z'
'-x, -y, -z'
'x-1/2, y, -z-1/2'
'x, -y-1/2, z-1/2'
'-x-1/2, y-1/2, z'

loop_
_atom_site_label
_atom_site_type_symbol
_atom_site_fract_x
_atom_site_fract_y
_atom_site_fract_z
_atom_site_U_iso_or_equiv
_atom_site_adp_type
_atom_site_occupancy
_atom_site_symmetry_multiplicity
_atom_site_calc_flag
_atom_site_refinement_flags
C1 C 0.24984(12) 0.1771(2) 0.40096(8) 0.0320(4) Uani 1 1 d .
C2 C 0.22422(11) 0.23732(19) 0.34552(7) 0.0272(4) Uani 1 1 d .
C3 C 0.29199(11) 0.2782(2) 0.30329(7) 0.0298(4) Uani 1 1 d .
C4 C 0.38038(12) 0.2087(2) 0.30335(9) 0.0378(5) Uani 1 1 d .
H4 H 0.3976 0.1346 0.3311 0.045 Uiso 1 1 calc R
C5 C 0.44293(13) 0.2479(3) 0.26287(10) 0.0461(6) Uani 1 1 d .
H5 H 0.5025 0.1988 0.2626 0.055 Uiso 1 1 calc R
C6 C 0.41901(14) 0.3578(3) 0.22306(9) 0.0498(6) Uani 1 1 d .
H6 H 0.4626 0.3862 0.1959 0.060 Uiso 1 1 calc R
C7 C 0.33155(15) 0.4268(3) 0.22259(9) 0.0495(6) Uani 1 1 d .
H7 H 0.3152 0.5024 0.1951 0.059 Uiso 1 1 calc R
C8 C 0.26775(13) 0.3858(3) 0.26225(8) 0.0381(5) Uani 1 1 d .
H8 H 0.2073 0.4313 0.2613 0.046 Uiso 1 1 calc R
C9 C 0.09087(11) 0.1979(2) 0.38971(7) 0.0279(4) Uani 1 1 d .
C10 C 0.03909(11) 0.3386(2) 0.41375(7) 0.0268(4) Uani 1 1 d .
H10 H 0.0730 0.4338 0.4233 0.032 Uiso 1 1 calc R
C11 C -0.05194(11) 0.3381(2) 0.42257(7) 0.0273(4) Uani 1 1 d .
C12 C -0.10213(13) 0.4796(2) 0.44706(9) 0.0411(5) Uani 1 1 d .
H12A H -0.0591 0.5709 0.4519 0.062 Uiso 1 1 calc R
H12B H -0.1275 0.4473 0.4822 0.062 Uiso 1 1 calc R
H12C H -0.1526 0.5131 0.4231 0.062 Uiso 1 1 calc R
C13 C -0.10727(11) 0.1917(2) 0.40809(7) 0.0313(4) Uani 1 1 d .
C14 C -0.05937(12) 0.0482(2) 0.38464(8) 0.0331(4) Uani 1 1 d .
C15 C -0.11700(15) -0.0972(3) 0.36964(10) 0.0532(6) Uani 1 1 d .
H15A H -0.0765 -0.1907 0.3623 0.080 Uiso 1 1 calc R
H15B H -0.1533 -0.0720 0.3373 0.080 Uiso 1 1 calc R
H15C H -0.1588 -0.1240 0.3995 0.080 Uiso 1 1 calc R
C16 C 0.03166(12) 0.0527(2) 0.37711(8) 0.0354(4) Uani 1 1 d .
H16 H 0.0609 -0.0419 0.3629 0.043 Uiso 1 1 calc R
C17 C 0.15622(14) 0.0887(3) 0.47955(9) 0.0490(6) Uani 1 1 d .
H17A H 0.2090 0.1223 0.5017 0.074 Uiso 1 1 calc R
H17B H 0.1528 -0.0309 0.4786 0.074 Uiso 1 1 calc R
H17C H 0.0991 0.1326 0.4951 0.074 Uiso 1 1 calc R
N1 N 0.13637(9) 0.25188(17) 0.33943(6) 0.0285(3) Uani 1 1 d .
N2 N 0.16767(10) 0.15083(19) 0.42509(6) 0.0329(4) Uani 1 1 d .
O1 O 0.32661(9) 0.15726(19) 0.42082(6) 0.0475(4) Uani 1 1 d .
O2 O -0.19091(9) 0.18956(18) 0.41582(7) 0.0512(4) Uani 1 1 d .

loop_
_atom_site_aniso_label
_atom_site_aniso_U_11
_atom_site_aniso_U_22
_atom_site_aniso_U_33
_atom_site_aniso_U_23
_atom_site_aniso_U_13
_atom_site_aniso_U_12
C1 0.0225(8) 0.0355(9) 0.0379(10) -0.0031(8) -0.0006(7) 0.0074(7)
C2 0.0209(8) 0.0286(8) 0.0322(9) -0.0090(7) 0.0013(7) 0.0003(6)
C3 0.0223(8) 0.0333(9) 0.0337(10) -0.0129(7) 0.0050(7) -0.0030(7)
C4 0.0241(9) 0.0456(11) 0.0437(12) -0.0131(9) 0.0041(8) 0.0011(8)
C5 0.0273(10) 0.0593(13) 0.0519(14) -0.0243(11) 0.0119(9) -0.0040(9)
C6 0.0388(12) 0.0672(14) 0.0433(13) -0.0212(11) 0.0204(10) -0.0155(10)
C7 0.0522(13) 0.0589(13) 0.0373(12) -0.0035(10) 0.0126(10) -0.0058(11)
C8 0.0349(10) 0.0451(10) 0.0342(11) -0.0081(8) 0.0084(8) 0.0019(8)
C9 0.0191(8) 0.0353(9) 0.0294(9) -0.0011(7) 0.0007(7) -0.0005(6)
C10 0.0240(8) 0.0312(8) 0.0253(9) -0.0011(7) 0.0000(7) -0.0009(7)
C11 0.0226(8) 0.0348(9) 0.0246(9) 0.0051(7) 0.0012(7) 0.0039(7)
C12 0.0336(10) 0.0429(10) 0.0469(12) -0.0002(9) 0.0086(9) 0.0087(8)
C13 0.0216(8) 0.0429(10) 0.0293(10) 0.0100(8) -0.0002(7) -0.0007(7)
C14 0.0298(9) 0.0391(10) 0.0303(10) 0.0001(8) 0.0010(7) -0.0097(7)
C15 0.0488(12) 0.0595(13) 0.0514(14) -0.0114(11) 0.0057(11) -0.0250(11)
C16 0.0317(9) 0.0350(9) 0.0396(11) -0.0082(8) 0.0053(8) -0.0027(7)
C17 0.0416(11) 0.0663(14) 0.0392(12) 0.0161(11) 0.0028(10) 0.0117(10)
N1 0.0207(7) 0.0362(8) 0.0285(8) -0.0046(6) 0.0012(6) 0.0003(6)
N2 0.0235(7) 0.0429(8) 0.0324(9) 0.0046(7) 0.0005(6) 0.0065(6)
O1 0.0240(7) 0.0703(10) 0.0484(9) 0.0023(8) -0.0046(6) 0.0149(6)
O2 0.0203(7) 0.0578(9) 0.0756(12) 0.0108(8) 0.0055(7) -0.0025(6)

loop_
_atom_type_symbol
_atom_type_description
_atom_type_scat_dispersion_real
_atom_type_scat_dispersion_imag
_atom_type_scat_source
C C 0.0033 0.0016 'International Tables Vol C Tables 4.2.6.8 and 6.1.1.4'
H H 0.0000 0.0000 'International Tables Vol C Tables 4.2.6.8 and 6.1.1.4'
N N 0.0061 0.0033 'International Tables Vol C Tables 4.2.6.8 and 6.1.1.4'
O O 0.0106 0.0060 'International Tables Vol C Tables 4.2.6.8 and 6.1.1.4'

loop_
_geom_angle_atom_site_label_1
_geom_angle_atom_site_label_2
_geom_angle_atom_site_label_3
_geom_angle
O1 C1 N2 126.86(18)
O1 C1 C2 129.25(17)
N2 C1 C2 103.89(14)
N1 C2 C3 123.63(17)
N1 C2 C1 112.38(15)
C3 C2 C1 123.99(15)
C8 C3 C4 119.26(17)
C8 C3 C2 119.73(16)
C4 C3 C2 121.00(18)
C5 C4 C3 120.0(2)
C5 C4 H4 120.0
C3 C4 H4 120.0
C6 C5 C4 120.27(19)
C6 C5 H5 119.9
C4 C5 H5 119.9
C5 C6 C7 120.1(2)
C5 C6 H6 120.0
C7 C6 H6 120.0
C6 C7 C8 120.1(2)
C6 C7 H7 120.0
C8 C7 H7 120.0
C7 C8 C3 120.22(19)
C7 C8 H8 119.9
C3 C8 H8 119.9
N2 C9 N1 104.22(12)
N2 C9 C10 110.06(14)
N1 C9 C10 109.15(14)
N2 C9 C16 110.41(15)
N1 C9 C16 108.45(14)
C10 C9 C16 114.06(14)
C11 C10 C9 123.79(16)
C11 C10 H10 118.1
C9 C10 H10 118.1
C10 C11 C13 119.61(16)
C10 C11 C12 122.89(17)
C13 C11 C12 117.49(15)
C11 C12 H12A 109.5
C11 C12 H12B 109.5
H12A C12 H12B 109.5
C11 C12 H12C 109.5
H12A C12 H12C 109.5
H12B C12 H12C 109.5
O2 C13 C14 120.74(17)
O2 C13 C11 120.38(17)
C14 C13 C11 118.87(15)
C16 C14 C13 119.68(16)
C16 C14 C15 122.49(18)
C13 C14 C15 117.82(16)
C14 C15 H15A 109.5
C14 C15 H15B 109.5
H15A C15 H15B 109.5
C14 C15 H15C 109.5
H15A C15 H15C 109.5
H15B C15 H15C 109.5
C14 C16 C9 123.96(17)
C14 C16 H16 118.0
C9 C16 H16 118.0
N2 C17 H17A 109.5
N2 C17 H17B 109.5
H17A C17 H17B 109.5
N2 C17 H17C 109.5
H17A C17 H17C 109.5
H17B C17 H17C 109.5
C2 N1 C9 108.29(14)
C1 N2 C17 124.67(16)
C1 N2 C9 111.14(15)
C17 N2 C9 124.16(15)

loop_
_geom_bond_atom_site_label_1
_geom_bond_atom_site_label_2
_geom_bond_distance
C1 O1 1.225(2)
C1 N2 1.347(2)
C1 C2 1.506(3)
C2 N1 1.2845(19)
C2 C3 1.472(2)
C3 C8 1.390(3)
C3 C4 1.399(2)
C4 C5 1.388(3)
C4 H4 0.9500
C5 C6 1.379(4)
C5 H5 0.9500
C6 C7 1.385(3)
C6 H6 0.9500
C7 C8 1.389(3)
C7 H7 0.9500
C8 H8 0.9500
C9 N2 1.466(2)
C9 N1 1.476(2)
C9 C10 1.497(2)
C9 C16 1.498(2)
C10 C11 1.334(2)
C10 H10 0.9500
C11 C13 1.485(3)
C11 C12 1.495(2)
C12 H12A 0.9800
C12 H12B 0.9800
C12 H12C 0.9800
C13 O2 1.2245(19)
C13 C14 1.482(3)
C14 C16 1.330(2)
C14 C15 1.500(3)
C15 H15A 0.9800
C15 H15B 0.9800
C15 H15C 0.9800
C16 H16 0.9500
C17 N2 1.451(3)
C17 H17A 0.9800
C17 H17B 0.9800
C17 H17C 0.9800

loop_
_cod_related_entry_id
_cod_related_entry_database
_cod_related_entry_code
1 ChemSpider 30660111
